data_1535992
loop_
_publ_author_name
'Verbaere, A.'
'Dion, M.'
'Tournoux, M.'

_publ_section_title
;
 Structures et problemes d'ordre dans des phases Tlx (My Ti1-y) O2
;
_journal_name_full 'Revue de Chimie Minerale'
_journal_page_first 156
_journal_page_last 174
_journal_volume 12
_journal_year 1975
_chemical_formula_sum 'Mg0.1025 O2 Ti0.8975 Tl0.205'
_chemical_name_systematic 'Tl0.205 (Mg0.1025 Ti0.8975) O2'
_space_group_IT_number 87
_symmetry_space_group_name_Hall '-I 4'
_symmetry_space_group_name_H-M 'I 4/m'
_cell_angle_alpha 90
_cell_angle_beta 90
_cell_angle_gamma 90
_cell_formula_units_Z 8
_cell_length_a 10.181
_cell_length_b 10.181
_cell_length_c 2.975
_cell_volume 308.367
_citation_journal_id_ASTM RVCMA8
_cod_data_source_file Verbaere_RVCMA8_1975_904.cif
_cod_data_source_block Mg0.1025O2Ti0.8975Tl0.205
_cod_original_cell_volume 308.3669
_cod_database_code 1535992

loop_
_symmetry_equiv_pos_as_xyz
x,y,z
-y,x,z
-x,-y,z
y,-x,z
-x,-y,-z
y,-x,-z
x,y,-z
-y,x,-z
x+1/2,y+1/2,z+1/2
-y+1/2,x+1/2,z+1/2
-x+1/2,-y+1/2,z+1/2
y+1/2,-x+1/2,z+1/2
-x+1/2,-y+1/2,-z+1/2
y+1/2,-x+1/2,-z+1/2
x+1/2,y+1/2,-z+1/2
-y+1/2,x+1/2,-z+1/2

loop_
_atom_site_label
_atom_site_type_symbol
_atom_site_fract_x
_atom_site_fract_y
_atom_site_fract_z
_atom_site_occupancy
_atom_site_U_iso_or_equiv
Mg1 Mg+2 0.1666 0.3503 0 0.1025 0.0
Tl1 Tl+1 0 0 0.474 0.155 0.0
O2 O-2 0.1646 0.5394 0 1 0.0
O1 O-2 0.2066 0.155 0 1 0.0
Tl2 Tl+1 0 0 0.341 0.155 0.0
Tl3 Tl+1 0 0 0.221 0.1 0.0
Ti1 Ti+4 0.1666 0.3503 0 0.8975 0.0
